data_7047373
loop_
_publ_author_name
'Scattolin, Thomas'
'Caligiuri, Isabella'
'Canovese, Luciano'
'Demitri, Nicola'
'Gambari, Roberto'
'Lampronti, Ilaria'
'Rizzolio, Flavio'
'Santo, Claudio'
'Visentin, Fabiano'

_publ_section_title
;
 Synthesis of new allyl palladium complexes bearing purine-based NHC
 ligands with antiproliferative and proapoptotic activities on human
 ovarian cancer cell lines.
;
_journal_issue 38
_journal_name_full 'Dalton transactions (Cambridge, England : 2003)'
_journal_page_first 13616
_journal_page_last 13630
_journal_paper_doi 10.1039/c8dt01831f
_journal_volume 47
_journal_year 2018
_chemical_formula_moiety 'C33 H37 N8 O4 Pd, B F4'
_chemical_formula_sum 'C33 H37 B F4 N8 O4 Pd'
_chemical_formula_weight 802.91
_space_group_crystal_system monoclinic
_space_group_IT_number 14
_space_group_name_Hall '-P 2ybc'
_space_group_name_H-M_alt 'P 1 21/c 1'
_symmetry_space_group_name_Hall '-P 2ybc'
_symmetry_space_group_name_H-M 'P 1 21/c 1'
_atom_sites_solution_hydrogens geom
_atom_sites_solution_primary direct
_atom_sites_solution_secondary difmap
_audit_creation_method SHELXL-2017/1
_audit_update_record
;
2018-02-26 deposited with the CCDC.
2018-08-24 downloaded from the CCDC.
;
_cell_angle_alpha 90
_cell_angle_beta 96.85(3)
_cell_angle_gamma 90
_cell_formula_units_Z 4
_cell_length_a 8.200(2)
_cell_length_b 13.605(3)
_cell_length_c 30.666(6)
_cell_measurement_reflns_used 5416
_cell_measurement_temperature 100(2)
_cell_measurement_theta_max 25.944
_cell_measurement_theta_min 1.317
_cell_volume 3396.7(13)
_computing_cell_refinement 'XDS (Kabsch, 2010)'
_computing_data_collection 'Elettra XRD1 Data Collection SW'
_computing_data_reduction 'XDS (Kabsch, 2010)'
_computing_molecular_graphics 'Ortep3 for Windows - Coot'
_computing_publication_material 'enCIFer - publCIF'
_computing_structure_refinement 'SHELXL-2017/1 (Sheldrick, 2015)'
_computing_structure_solution 'SHELXT (Sheldrick, 2015)'
_diffrn_ambient_temperature 100(2)
_diffrn_measured_fraction_theta_full 0.999
_diffrn_measured_fraction_theta_max 0.999
_diffrn_measurement_device_type
;
'Huber 4-circles Kappa Goniometer, Pilatus 2M detector'
;
_diffrn_measurement_method 'Rotating crystal'
_diffrn_radiation_type Synchrotron
_diffrn_radiation_wavelength 0.700
_diffrn_reflns_av_R_equivalents 0.0619
_diffrn_reflns_av_unetI/netI 0.0311
_diffrn_reflns_Laue_measured_fraction_full 0.999
_diffrn_reflns_Laue_measured_fraction_max 0.999
_diffrn_reflns_limit_h_max 10
_diffrn_reflns_limit_h_min -10
_diffrn_reflns_limit_k_max 16
_diffrn_reflns_limit_k_min -16
_diffrn_reflns_limit_l_max 38
_diffrn_reflns_limit_l_min -14
_diffrn_reflns_number 77120
_diffrn_reflns_point_group_measured_fraction_full 0.999
_diffrn_reflns_point_group_measured_fraction_max 0.999
_diffrn_reflns_theta_full 24.835
_diffrn_reflns_theta_max 25.771
_diffrn_reflns_theta_min 1.317
_diffrn_source 'Elettra Synchrotron - XRD1 BL'
_diffrn_standards_decay_% 0
_diffrn_standards_interval_count 0
_diffrn_standards_number 0
_exptl_absorpt_coefficient_mu 0.588
_exptl_absorpt_correction_type none
_exptl_crystal_colour Colourless
_exptl_crystal_density_diffrn 1.570
_exptl_crystal_description Prism
_exptl_crystal_F_000 1640
_exptl_crystal_size_max 0.300
_exptl_crystal_size_mid 0.200
_exptl_crystal_size_min 0.050
_refine_diff_density_max 3.950
_refine_diff_density_min -4.426
_refine_diff_density_rms 0.262
_refine_ls_extinction_method none
_refine_ls_goodness_of_fit_ref 1.144
_refine_ls_hydrogen_treatment constr
_refine_ls_matrix_type full
_refine_ls_number_parameters 407
_refine_ls_number_reflns 6783
_refine_ls_number_restraints 145
_refine_ls_restrained_S_all 1.139
_refine_ls_R_factor_all 0.1428
_refine_ls_R_factor_gt 0.1325
_refine_ls_shift/su_max 0.003
_refine_ls_shift/su_mean 0.000
_refine_ls_structure_factor_coef Fsqd
_refine_ls_weighting_details 'w=1/[\s^2^(Fo^2^)+174.9742P] where P=(Fo^2^+2Fc^2^)/3'
_refine_ls_weighting_scheme calc
_refine_ls_wR_factor_gt 0.3163
_refine_ls_wR_factor_ref 0.3219
_reflns_Friedel_coverage 0.000
_reflns_number_gt 6042
_reflns_number_total 6783
_reflns_threshold_expression 'I > 2\s(I)'
_cod_data_source_file c8dt01831f2.cif
_cod_data_source_block 8d
_cod_depositor_comments 'Adding full bibliography for 7047373--7047374.cif.'
_cod_original_cell_volume 3396.7(12)
_cod_database_code 7047373
_shelx_shelxl_version_number 2017/1
_shelx_space_group_comment
;
The symmetry employed for this shelxl refinement is uniquely defined
by the following loop, which should always be used as a source of
symmetry information in preference to the above space-group names.
They are only intended as comments.
;
_shelx_estimated_absorpt_t_min 0.843
_shelx_estimated_absorpt_t_max 0.971

loop_
_space_group_symop_operation_xyz
'x, y, z'
'-x, y+1/2, -z+1/2'
'-x, -y, -z'
'x, -y-1/2, z-1/2'

loop_
_atom_site_label
_atom_site_type_symbol
_atom_site_fract_x
_atom_site_fract_y
_atom_site_fract_z
_atom_site_U_iso_or_equiv
_atom_site_adp_type
_atom_site_occupancy
_atom_site_site_symmetry_order
_atom_site_calc_flag
_atom_site_refinement_flags_posn
_atom_site_refinement_flags_adp
_atom_site_refinement_flags_occupancy
_atom_site_disorder_assembly
_atom_site_disorder_group
Pd_1 Pd 0.47981(11) 0.70027(8) 0.72143(3) 0.0224(3) Uani 1 1 d . . . . .
C19A_2 C 0.474(2) 0.7895(14) 0.6628(6) 0.051(4) Uiso 0.5 1 d D . P A 1
H19A_2 H 0.580759 0.815759 0.655963 0.061 Uiso 0.5 1 calc R U P A 1
H19B_2 H 0.402500 0.766025 0.636572 0.061 Uiso 0.5 1 calc R U P A 1
C21A_2 C 0.399(3) 0.8397(17) 0.6932(5) 0.020(2) Uiso 0.5 1 d D . P A 1
H21A_2 H 0.296380 0.868751 0.682948 0.024 Uiso 0.5 1 calc DR U P A 1
C20A_2 C 0.4524(14) 0.8533(9) 0.7359(4) 0.020(2) Uiso 0.5 1 d D . P A 1
H20A_2 H 0.367691 0.870016 0.755162 0.024 Uiso 0.5 1 calc R U P A 1
H20B_2 H 0.555112 0.891495 0.742593 0.024 Uiso 0.5 1 calc R U P A 1
C19B_2 C 0.474(2) 0.7895(14) 0.6628(6) 0.051(4) Uiso 0.5 1 d D . P A 2
H19C_2 H 0.565855 0.779612 0.644975 0.061 Uiso 0.5 1 calc R U P A 2
H19D_2 H 0.366076 0.795571 0.644773 0.061 Uiso 0.5 1 calc R U P A 2
C21B_2 C 0.502(3) 0.8508(16) 0.6960(5) 0.019(5) Uiso 0.5 1 d D . P A 2
H21B_2 H 0.571333 0.904188 0.690428 0.023 Uiso 0.5 1 calc R U P A 2
C20B_2 C 0.4524(14) 0.8533(9) 0.7359(4) 0.020(2) Uiso 0.5 1 d D . P A 2
H20C_2 H 0.338600 0.876397 0.737297 0.024 Uiso 0.5 1 calc R U P A 2
H20D_2 H 0.531881 0.880538 0.759677 0.024 Uiso 0.5 1 calc R U P A 2
C11_4 C 0.2334(17) 0.3143(10) 0.6356(6) 0.037(3) Uani 1 1 d . . . . .
H11A_4 H 0.150212 0.354188 0.618072 0.055 Uiso 1 1 calc R U . . .
H11B_4 H 0.216452 0.318093 0.666634 0.055 Uiso 1 1 calc R U . . .
H11C_4 H 0.223889 0.245800 0.625751 0.055 Uiso 1 1 calc R U . . .
N1_4 N 0.6558(8) 0.3258(6) 0.6005(3) 0.029(3) Uani 1 1 d G . . . .
C2_4 C 0.4931(8) 0.2999(5) 0.6028(3) 0.034(3) Uani 1 1 d G . . . .
N3_4 N 0.4000(7) 0.3521(6) 0.6299(3) 0.027(2) Uani 1 1 d G . . . .
C4_4 C 0.4696(8) 0.4303(5) 0.6547(3) 0.023(3) Uani 1 1 d G . . . .
C5_4 C 0.6324(8) 0.4562(5) 0.6524(3) 0.023(3) Uani 1 1 d G . . . .
C6_4 C 0.7254(7) 0.4040(6) 0.6253(3) 0.029(3) Uani 1 1 d G . . . .
O2_4 O 0.4334(13) 0.2306(8) 0.5809(3) 0.038(2) Uani 1 1 d . . . . .
C10_4 C 0.7383(17) 0.2832(9) 0.5656(5) 0.028(3) Uani 1 1 d . . . . .
H10A_4 H 0.713765 0.211957 0.563406 0.034 Uiso 1 1 calc R U . . .
H10B_4 H 0.858564 0.290912 0.572800 0.034 Uiso 1 1 calc R U . . .
C14_4 C 0.6842(14) 0.3316(8) 0.5218(3) 0.044(3) Uani 1 1 d G U . . .
C19_4 C 0.5765(15) 0.2821(8) 0.4909(4) 0.059(5) Uani 1 1 d G . . . .
H19_4 H 0.540080 0.217818 0.497072 0.071 Uiso 1 1 calc R U . . .
C18_4 C 0.5222(16) 0.3265(11) 0.4510(3) 0.071(5) Uani 1 1 d G U . . .
H18_4 H 0.448558 0.292560 0.429869 0.086 Uiso 1 1 calc R U . . .
C17_4 C 0.5755(18) 0.4204(11) 0.4419(3) 0.074(4) Uani 1 1 d G U . . .
H17_4 H 0.538324 0.450783 0.414643 0.089 Uiso 1 1 calc R U . . .
C16_4 C 0.6832(18) 0.4700(8) 0.4728(4) 0.069(4) Uani 1 1 d G U . . .
H16_4 H 0.719614 0.534265 0.466618 0.083 Uiso 1 1 calc R U . . .
C15_4 C 0.7375(15) 0.4256(8) 0.5127(4) 0.057(4) Uani 1 1 d G U . . .
H15_4 H 0.811138 0.459525 0.533821 0.069 Uiso 1 1 calc R U . . .
O6_4 O 0.8781(11) 0.4268(8) 0.6215(4) 0.037(2) Uani 1 1 d . . . . .
N9_4 N 0.3997(13) 0.5027(9) 0.6759(4) 0.026(2) Uani 1 1 d . . . . .
C13_4 C 0.2256(16) 0.5157(13) 0.6823(5) 0.040(4) Uani 1 1 d . . . . .
H13A_4 H 0.157428 0.511742 0.653881 0.059 Uiso 1 1 calc R U . . .
H13B_4 H 0.210644 0.580010 0.695658 0.059 Uiso 1 1 calc R U . . .
H13C_4 H 0.193026 0.463812 0.701726 0.059 Uiso 1 1 calc R U . . .
C8_4 C 0.5186(14) 0.5725(8) 0.6901(4) 0.020(2) Uani 1 1 d . . . . .
N7_4 N 0.6571(12) 0.5421(8) 0.6759(4) 0.024(2) Uani 1 1 d . . . . .
C12_4 C 0.8116(16) 0.5964(11) 0.6825(5) 0.032(3) Uani 1 1 d . . . . .
H12A_4 H 0.857763 0.601362 0.654553 0.048 Uiso 1 1 calc R U . . .
H12B_4 H 0.889231 0.561863 0.703996 0.048 Uiso 1 1 calc R U . . .
H12C_4 H 0.791520 0.662526 0.693402 0.048 Uiso 1 1 calc R U . . .
C11_3 C 0.7682(14) 0.4887(11) 0.8916(5) 0.033(3) Uani 1 1 d . . . . .
H11A_3 H 0.800376 0.458934 0.864791 0.049 Uiso 1 1 calc DR U . . .
H11C_3 H 0.785390 0.441245 0.915752 0.049 Uiso 1 1 calc R U . . .
H11B_3 H 0.835078 0.547341 0.899065 0.049 Uiso 1 1 calc R U . . .
O2_3 O 0.5581(11) 0.4514(8) 0.9508(3) 0.034(2) Uani 1 1 d . . . . .
N1_3 N 0.3310(7) 0.5205(6) 0.9128(2) 0.027(2) Uani 1 1 d G U . . .
C2_3 C 0.4958(8) 0.4938(6) 0.9172(2) 0.027(3) Uani 1 1 d G . . . .
N3_3 N 0.5920(6) 0.5167(6) 0.8843(2) 0.022(2) Uani 1 1 d G U . . .
C4_3 C 0.5234(7) 0.5663(6) 0.8469(2) 0.020(2) Uani 1 1 d G U . . .
C5_3 C 0.3586(8) 0.5930(6) 0.8425(2) 0.018(2) Uani 1 1 d G U . . .
C6_3 C 0.2624(6) 0.5701(6) 0.8754(2) 0.025(3) Uani 1 1 d G U . . .
C10_3 C 0.2397(16) 0.5000(12) 0.9488(4) 0.031(3) Uani 1 1 d . . . . .
H10B_3 H 0.145607 0.545950 0.947742 0.037 Uiso 1 1 calc R U . . .
H10A_3 H 0.310865 0.511479 0.976776 0.037 Uiso 1 1 calc R U . . .
C14_3 C 0.1758(11) 0.3947(6) 0.9480(3) 0.033(3) Uani 1 1 d G U . . .
C15_3 C 0.1091(11) 0.3505(7) 0.9091(3) 0.033(3) Uani 1 1 d G U . . .
H15_3 H 0.112581 0.383448 0.881901 0.039 Uiso 1 1 calc R U . . .
C16_3 C 0.0374(12) 0.2580(7) 0.9099(3) 0.040(3) Uani 1 1 d G U . . .
H16_3 H -0.008199 0.227823 0.883286 0.047 Uiso 1 1 calc R U . . .
C17_3 C 0.0323(13) 0.2098(6) 0.9497(4) 0.053(3) Uani 1 1 d G U . . .
H17_3 H -0.016741 0.146643 0.950247 0.064 Uiso 1 1 calc R U . . .
C18_3 C 0.0990(15) 0.2540(9) 0.9886(3) 0.060(4) Uani 1 1 d G U . . .
H18_3 H 0.095497 0.221086 1.015823 0.072 Uiso 1 1 calc R U . . .
C19_3 C 0.1707(14) 0.3465(9) 0.9878(3) 0.052(5) Uani 1 1 d G . . . .
H19_3 H 0.216278 0.376711 1.014439 0.063 Uiso 1 1 calc R U . . .
O6_3 O 0.1078(10) 0.5958(7) 0.8734(3) 0.028(2) Uani 1 1 d . . . . .
N9_3 N 0.5876(13) 0.6006(10) 0.8113(4) 0.029(2) Uani 1 1 d . U . . .
C13_3 C 0.7543(14) 0.5926(11) 0.7999(4) 0.029(3) Uani 1 1 d . U . . .
H13A_3 H 0.779153 0.523605 0.794457 0.043 Uiso 1 1 calc R U . . .
H13B_3 H 0.831666 0.617622 0.824224 0.043 Uiso 1 1 calc R U . . .
H13C_3 H 0.764253 0.631363 0.773435 0.043 Uiso 1 1 calc R U . . .
C8_3 C 0.4653(14) 0.6442(10) 0.7822(4) 0.021(2) Uani 1 1 d . U . . .
N7_3 N 0.3294(11) 0.6387(8) 0.8029(3) 0.023(2) Uani 1 1 d . U . . .
C12_3 C 0.1680(14) 0.6769(10) 0.7840(4) 0.025(3) Uani 1 1 d . U . . .
H12A_3 H 0.137419 0.732618 0.801604 0.037 Uiso 1 1 calc R U . . .
H12C_3 H 0.085300 0.624965 0.784105 0.037 Uiso 1 1 calc R U . . .
H12B_3 H 0.174068 0.698628 0.753769 0.037 Uiso 1 1 calc R U . . .
B_5 B 0.9444(19) 0.8641(11) 0.7293(6) 0.032(3) Uani 1 1 d . U . . .
F1_5 F 1.0773(10) 0.9097(7) 0.7560(3) 0.047(2) Uani 1 1 d . U . . .
F2_5 F 0.8601(10) 0.8076(7) 0.7556(3) 0.042(2) Uani 1 1 d . U . . .
F3_5 F 0.8441(13) 0.9386(8) 0.7095(4) 0.064(3) Uani 1 1 d . U . . .
F4_5 F 1.0086(12) 0.8082(8) 0.6979(3) 0.047(2) Uani 1 1 d . U . . .

loop_
_atom_site_aniso_label
_atom_site_aniso_U_11
_atom_site_aniso_U_22
_atom_site_aniso_U_33
_atom_site_aniso_U_23
_atom_site_aniso_U_13
_atom_site_aniso_U_12
Pd_1 0.0086(4) 0.0214(5) 0.0375(6) 0.0009(4) 0.0032(3) 0.0018(4)
C11_4 0.027(7) 0.016(7) 0.067(10) -0.005(6) 0.007(7) -0.007(6)
N1_4 0.013(5) 0.034(7) 0.039(6) -0.004(5) 0.003(4) 0.003(4)
C2_4 0.024(7) 0.044(9) 0.033(7) -0.001(6) 0.001(5) 0.016(7)
N3_4 0.017(5) 0.011(5) 0.052(7) -0.005(5) 0.007(5) -0.003(4)
C4_4 0.012(6) 0.017(6) 0.040(7) 0.004(5) 0.001(5) -0.010(5)
C5_4 0.011(5) 0.021(6) 0.038(7) -0.001(5) 0.000(5) -0.002(5)
C6_4 0.026(7) 0.020(7) 0.042(8) -0.004(5) 0.004(6) 0.002(5)
O2_4 0.033(6) 0.037(6) 0.042(6) -0.005(5) 0.001(4) 0.008(5)
C10_4 0.032(7) 0.009(6) 0.045(8) -0.006(5) 0.010(6) 0.002(5)
C14_4 0.046(8) 0.046(8) 0.043(7) 0.009(6) 0.019(6) 0.021(7)
C19_4 0.049(10) 0.092(17) 0.034(9) -0.007(9) -0.001(7) 0.012(11)
C18_4 0.072(10) 0.091(12) 0.051(9) 0.007(9) 0.011(8) 0.018(10)
C17_4 0.077(9) 0.090(10) 0.058(8) 0.014(8) 0.018(7) 0.023(8)
C16_4 0.077(9) 0.070(9) 0.065(8) 0.016(7) 0.025(7) 0.020(8)
C15_4 0.064(8) 0.056(8) 0.056(7) 0.012(6) 0.024(6) 0.018(7)
O6_4 0.011(4) 0.043(6) 0.057(7) -0.008(5) 0.008(4) 0.001(4)
N9_4 0.011(5) 0.027(6) 0.040(6) -0.003(5) 0.005(4) 0.000(4)
C13_4 0.013(6) 0.049(10) 0.058(10) 0.000(7) 0.005(6) -0.002(6)
C8_4 0.016(6) 0.007(5) 0.039(7) 0.000(5) 0.005(5) -0.007(4)
N7_4 0.013(5) 0.014(5) 0.045(6) -0.004(4) 0.006(4) 0.005(4)
C12_4 0.019(6) 0.032(8) 0.044(8) -0.003(6) 0.003(5) -0.001(6)
C11_3 0.004(5) 0.036(8) 0.058(9) 0.010(6) -0.001(5) 0.001(5)
O2_3 0.015(4) 0.047(6) 0.039(5) 0.008(5) 0.000(4) -0.003(4)
N1_3 0.010(4) 0.037(6) 0.034(5) 0.002(4) 0.003(4) -0.004(4)
C2_3 0.010(6) 0.036(8) 0.035(7) 0.001(6) 0.003(5) -0.012(5)
N3_3 0.007(4) 0.021(5) 0.037(5) 0.006(4) 0.000(4) -0.001(4)
C4_3 0.007(5) 0.016(5) 0.036(6) 0.003(4) 0.003(4) 0.002(4)
C5_3 0.008(4) 0.011(4) 0.035(5) -0.001(4) 0.002(4) 0.002(4)
C6_3 0.013(5) 0.032(6) 0.032(6) -0.002(5) 0.004(4) -0.009(5)
C10_3 0.014(6) 0.046(9) 0.033(7) 0.003(6) 0.003(5) -0.004(6)
C14_3 0.012(5) 0.036(7) 0.050(7) 0.002(6) 0.005(5) 0.000(5)
C15_3 0.006(5) 0.042(6) 0.052(6) 0.003(5) 0.006(4) 0.003(4)
C16_3 0.012(5) 0.047(7) 0.061(7) 0.001(6) 0.009(5) 0.000(5)
C17_3 0.036(6) 0.056(7) 0.069(8) 0.008(6) 0.012(6) -0.008(6)
C18_3 0.046(8) 0.064(9) 0.071(9) 0.016(8) 0.013(7) -0.009(8)
C19_3 0.036(9) 0.080(14) 0.041(9) 0.008(9) 0.002(7) -0.014(9)
O6_3 0.003(4) 0.038(6) 0.042(5) -0.002(4) 0.003(3) -0.001(4)
N9_3 0.017(5) 0.041(6) 0.029(5) 0.000(4) 0.000(4) 0.001(4)
C13_3 0.005(5) 0.044(8) 0.038(7) 0.000(6) 0.006(5) 0.003(5)
C8_3 0.007(4) 0.028(6) 0.029(5) 0.001(4) 0.002(4) 0.002(4)
N7_3 0.004(4) 0.032(5) 0.032(5) 0.002(4) 0.000(3) 0.001(4)
C12_3 0.006(5) 0.030(7) 0.038(6) 0.005(5) 0.001(4) 0.009(4)
B_5 0.020(6) 0.013(6) 0.063(8) 0.008(6) 0.012(6) -0.002(5)
F1_5 0.022(4) 0.044(5) 0.076(6) -0.014(5) 0.015(4) -0.022(4)
F2_5 0.021(4) 0.044(5) 0.063(6) 0.014(4) 0.005(4) -0.004(4)
F3_5 0.051(6) 0.049(6) 0.094(8) 0.030(6) 0.018(5) 0.024(5)
F4_5 0.048(5) 0.046(5) 0.047(5) -0.006(4) 0.003(4) 0.013(5)

loop_
_atom_type_symbol
_atom_type_description
_atom_type_scat_dispersion_real
_atom_type_scat_dispersion_imag
_atom_type_scat_source
C C 0.0030 0.0016 'International Tables Vol C Tables 4.2.6.8 and 6.1.1.4'
H H 0.0000 0.0000 'International Tables Vol C Tables 4.2.6.8 and 6.1.1.4'
N N 0.0059 0.0032 'International Tables Vol C Tables 4.2.6.8 and 6.1.1.4'
O O 0.0105 0.0059 'International Tables Vol C Tables 4.2.6.8 and 6.1.1.4'
Pd Pd -1.0140 0.9845 'International Tables Vol C Tables 4.2.6.8 and 6.1.1.4'
B B 0.0015 0.0007 'International Tables Vol C Tables 4.2.6.8 and 6.1.1.4'
F F 0.0170 0.0100 'International Tables Vol C Tables 4.2.6.8 and 6.1.1.4'

loop_
_geom_angle_atom_site_label_1
_geom_angle_atom_site_label_2
_geom_angle_atom_site_label_3
_geom_angle
C8_3 Pd_1 C8_4 98.1(5)
C8_3 Pd_1 C20B_2 99.0(5)
C8_4 Pd_1 C20B_2 162.8(5)
C8_3 Pd_1 C20A_2 99.0(5)
C8_4 Pd_1 C20A_2 162.8(5)
C8_3 Pd_1 C21A_2 130.6(5)
C8_4 Pd_1 C21A_2 128.4(5)
C20A_2 Pd_1 C21A_2 36.4(4)
C8_3 Pd_1 C19A_2 167.2(6)
C8_4 Pd_1 C19A_2 94.4(6)
C20A_2 Pd_1 C19A_2 68.6(6)
C21A_2 Pd_1 C19A_2 36.7(5)
C8_3 Pd_1 C19B_2 167.2(6)
C8_4 Pd_1 C19B_2 94.4(6)
C20B_2 Pd_1 C19B_2 68.6(6)
C8_3 Pd_1 C21B_2 133.6(5)
C8_4 Pd_1 C21B_2 127.1(5)
C20B_2 Pd_1 C21B_2 35.7(4)
C19B_2 Pd_1 C21B_2 35.0(4)
C21A_2 C19A_2 Pd_1 71.3(12)
C21A_2 C19A_2 H19A_2 116.5
Pd_1 C19A_2 H19A_2 116.5
C21A_2 C19A_2 H19B_2 116.5
Pd_1 C19A_2 H19B_2 116.5
H19A_2 C19A_2 H19B_2 113.5
C20A_2 C21A_2 C19A_2 128.1(17)
C20A_2 C21A_2 Pd_1 71.4(11)
C19A_2 C21A_2 Pd_1 72.0(12)
C20A_2 C21A_2 H21A_2 115.9
C19A_2 C21A_2 H21A_2 115.9
Pd_1 C21A_2 H21A_2 135.8
C21A_2 C20A_2 Pd_1 72.2(11)
C21A_2 C20A_2 H20A_2 116.4
Pd_1 C20A_2 H20A_2 116.4
C21A_2 C20A_2 H20B_2 116.4
Pd_1 C20A_2 H20B_2 116.4
H20A_2 C20A_2 H20B_2 113.3
C21B_2 C19B_2 Pd_1 74.2(12)
C21B_2 C19B_2 H19C_2 116.1
Pd_1 C19B_2 H19C_2 116.1
C21B_2 C19B_2 H19D_2 116.1
Pd_1 C19B_2 H19D_2 116.1
H19C_2 C19B_2 H19D_2 113.1
C19B_2 C21B_2 C20B_2 133.0(19)
C19B_2 C21B_2 Pd_1 70.8(13)
C20B_2 C21B_2 Pd_1 69.7(10)
C19B_2 C21B_2 H21B_2 113.5
C20B_2 C21B_2 H21B_2 113.5
Pd_1 C21B_2 H21B_2 148.1
C21B_2 C20B_2 Pd_1 74.6(11)
C21B_2 C20B_2 H20C_2 116.0
Pd_1 C20B_2 H20C_2 116.0
C21B_2 C20B_2 H20D_2 116.0
Pd_1 C20B_2 H20D_2 116.0
H20C_2 C20B_2 H20D_2 113.0
N3_4 C11_4 H11A_4 109.5
N3_4 C11_4 H11B_4 109.5
H11A_4 C11_4 H11B_4 109.5
N3_4 C11_4 H11C_4 109.5
H11A_4 C11_4 H11C_4 109.5
H11B_4 C11_4 H11C_4 109.5
C2_4 N1_4 C6_4 120.0
C2_4 N1_4 C10_4 118.1(7)
C6_4 N1_4 C10_4 120.8(7)
O2_4 C2_4 N1_4 119.4(7)
O2_4 C2_4 N3_4 120.6(7)
N1_4 C2_4 N3_4 120.0
C4_4 N3_4 C2_4 120.0
C4_4 N3_4 C11_4 121.5(7)
C2_4 N3_4 C11_4 118.0(7)
N9_4 C4_4 N3_4 130.8(7)
N9_4 C4_4 C5_4 107.8(7)
N3_4 C4_4 C5_4 120.0
N7_4 C5_4 C6_4 133.7(6)
N7_4 C5_4 C4_4 105.7(6)
C6_4 C5_4 C4_4 120.0
O6_4 C6_4 C5_4 122.0(7)
O6_4 C6_4 N1_4 118.0(7)
C5_4 C6_4 N1_4 120.0
N1_4 C10_4 C14_4 111.5(10)
N1_4 C10_4 H10A_4 109.3
C14_4 C10_4 H10A_4 109.3
N1_4 C10_4 H10B_4 109.3
C14_4 C10_4 H10B_4 109.3
H10A_4 C10_4 H10B_4 108.0
C19_4 C14_4 C15_4 120.0
C19_4 C14_4 C10_4 119.2(9)
C15_4 C14_4 C10_4 120.8(9)
C14_4 C19_4 C18_4 120.0
C14_4 C19_4 H19_4 120.0
C18_4 C19_4 H19_4 120.0
C19_4 C18_4 C17_4 120.0
C19_4 C18_4 H18_4 120.0
C17_4 C18_4 H18_4 120.0
C18_4 C17_4 C16_4 120.0
C18_4 C17_4 H17_4 120.0
C16_4 C17_4 H17_4 120.0
C15_4 C16_4 C17_4 120.0
C15_4 C16_4 H16_4 120.0
C17_4 C16_4 H16_4 120.0
C16_4 C15_4 C14_4 120.0
C16_4 C15_4 H15_4 120.0
C14_4 C15_4 H15_4 120.0
C4_4 N9_4 C8_4 109.1(9)
C4_4 N9_4 C13_4 128.8(11)
C8_4 N9_4 C13_4 122.0(12)
N9_4 C13_4 H13A_4 109.5
N9_4 C13_4 H13B_4 109.5
H13A_4 C13_4 H13B_4 109.5
N9_4 C13_4 H13C_4 109.5
H13A_4 C13_4 H13C_4 109.5
H13B_4 C13_4 H13C_4 109.5
N7_4 C8_4 N9_4 106.2(10)
N7_4 C8_4 Pd_1 127.6(9)
N9_4 C8_4 Pd_1 126.0(9)
C8_4 N7_4 C5_4 110.9(9)
C8_4 N7_4 C12_4 123.9(11)
C5_4 N7_4 C12_4 125.0(10)
N7_4 C12_4 H12A_4 109.5
N7_4 C12_4 H12B_4 109.5
H12A_4 C12_4 H12B_4 109.5
N7_4 C12_4 H12C_4 109.5
H12A_4 C12_4 H12C_4 109.5
H12B_4 C12_4 H12C_4 109.5
N3_3 C11_3 H11A_3 109.5
N3_3 C11_3 H11C_3 109.5
H11A_3 C11_3 H11C_3 109.5
N3_3 C11_3 H11B_3 109.5
H11A_3 C11_3 H11B_3 109.5
H11C_3 C11_3 H11B_3 109.5
C2_3 N1_3 C6_3 120.0
C2_3 N1_3 C10_3 117.7(7)
C6_3 N1_3 C10_3 122.2(7)
O2_3 C2_3 N1_3 120.3(6)
O2_3 C2_3 N3_3 119.7(6)
N1_3 C2_3 N3_3 120.0
C4_3 N3_3 C2_3 120.0
C4_3 N3_3 C11_3 122.7(7)
C2_3 N3_3 C11_3 117.3(7)
N9_3 C4_3 N3_3 132.5(6)
N9_3 C4_3 C5_3 107.5(6)
N3_3 C4_3 C5_3 120.0
N7_3 C5_3 C4_3 105.8(6)
N7_3 C5_3 C6_3 134.2(6)
C4_3 C5_3 C6_3 120.0
O6_3 C6_3 C5_3 122.3(6)
O6_3 C6_3 N1_3 117.6(6)
C5_3 C6_3 N1_3 120.0
N1_3 C10_3 C14_3 112.3(11)
N1_3 C10_3 H10B_3 109.1
C14_3 C10_3 H10B_3 109.1
N1_3 C10_3 H10A_3 109.1
C14_3 C10_3 H10A_3 109.1
H10B_3 C10_3 H10A_3 107.9
C15_3 C14_3 C19_3 120.0
C15_3 C14_3 C10_3 121.3(8)
C19_3 C14_3 C10_3 118.4(8)
C14_3 C15_3 C16_3 120.0
C14_3 C15_3 H15_3 120.0
C16_3 C15_3 H15_3 120.0
C15_3 C16_3 C17_3 120.0
C15_3 C16_3 H16_3 120.0
C17_3 C16_3 H16_3 120.0
C18_3 C17_3 C16_3 120.0
C18_3 C17_3 H17_3 120.0
C16_3 C17_3 H17_3 120.0
C17_3 C18_3 C19_3 120.0
C17_3 C18_3 H18_3 120.0
C19_3 C18_3 H18_3 120.0
C18_3 C19_3 C14_3 120.0
C18_3 C19_3 H19_3 120.0
C14_3 C19_3 H19_3 120.0
C4_3 N9_3 C8_3 110.2(9)
C4_3 N9_3 C13_3 129.6(10)
C8_3 N9_3 C13_3 120.1(11)
N9_3 C13_3 H13A_3 109.5
N9_3 C13_3 H13B_3 109.5
H13A_3 C13_3 H13B_3 109.5
N9_3 C13_3 H13C_3 109.5
H13A_3 C13_3 H13C_3 109.5
H13B_3 C13_3 H13C_3 109.5
N7_3 C8_3 N9_3 104.2(10)
N7_3 C8_3 Pd_1 126.5(9)
N9_3 C8_3 Pd_1 129.2(9)
C8_3 N7_3 C5_3 112.2(9)
C8_3 N7_3 C12_3 123.3(10)
C5_3 N7_3 C12_3 124.5(9)
N7_3 C12_3 H12A_3 109.5
N7_3 C12_3 H12C_3 109.5
H12A_3 C12_3 H12C_3 109.5
N7_3 C12_3 H12B_3 109.5
H12A_3 C12_3 H12B_3 109.5
H12C_3 C12_3 H12B_3 109.5
F2_5 B_5 F4_5 111.5(12)
F2_5 B_5 F3_5 110.7(12)
F4_5 B_5 F3_5 110.4(14)
F2_5 B_5 F1_5 108.2(14)
F4_5 B_5 F1_5 108.2(12)
F3_5 B_5 F1_5 107.7(12)

loop_
_geom_bond_atom_site_label_1
_geom_bond_atom_site_label_2
_geom_bond_distance
Pd_1 C8_3 2.030(12)
Pd_1 C8_4 2.029(12)
Pd_1 C20B_2 2.147(12)
Pd_1 C20A_2 2.147(12)
Pd_1 C21A_2 2.16(2)
Pd_1 C19A_2 2.165(18)
Pd_1 C19B_2 2.165(18)
Pd_1 C21B_2 2.21(2)
C19A_2 C21A_2 1.361(17)
C19A_2 H19A_2 0.9900
C19A_2 H19B_2 0.9900
C21A_2 C20A_2 1.343(16)
C21A_2 H21A_2 0.9500
C20A_2 H20A_2 0.9900
C20A_2 H20B_2 0.9900
C19B_2 C21B_2 1.315(17)
C19B_2 H19C_2 0.9900
C19B_2 H19D_2 0.9900
C21B_2 C20B_2 1.336(16)
C21B_2 H21B_2 0.9500
C20B_2 H20C_2 0.9900
C20B_2 H20D_2 0.9900
C11_4 N3_4 1.489(14)
C11_4 H11A_4 0.9800
C11_4 H11B_4 0.9800
C11_4 H11C_4 0.9800
N1_4 C2_4 1.3900
N1_4 C6_4 1.3900
N1_4 C10_4 1.453(14)
C2_4 O2_4 1.225(12)
C2_4 N3_4 1.3900
N3_4 C4_4 1.3900
C4_4 N9_4 1.346(12)
C4_4 C5_4 1.3900
C5_4 N7_4 1.376(12)
C5_4 C6_4 1.3900
C6_4 O6_4 1.308(10)
C10_4 C14_4 1.515(16)
C10_4 H10A_4 0.9900
C10_4 H10B_4 0.9900
C14_4 C19_4 1.3900
C14_4 C15_4 1.3900
C19_4 C18_4 1.3900
C19_4 H19_4 0.9500
C18_4 C17_4 1.3900
C18_4 H18_4 0.9500
C17_4 C16_4 1.3900
C17_4 H17_4 0.9500
C16_4 C15_4 1.3900
C16_4 H16_4 0.9500
C15_4 H15_4 0.9500
N9_4 C8_4 1.393(15)
N9_4 C13_4 1.475(16)
C13_4 H13A_4 0.9800
C13_4 H13B_4 0.9800
C13_4 H13C_4 0.9800
C8_4 N7_4 1.329(16)
N7_4 C12_4 1.460(17)
C12_4 H12A_4 0.9800
C12_4 H12B_4 0.9800
C12_4 H12C_4 0.9800
C11_3 N3_3 1.486(12)
C11_3 H11A_3 0.9800
C11_3 H11C_3 0.9800
C11_3 H11B_3 0.9800
O2_3 C2_3 1.235(11)
N1_3 C2_3 1.3900
N1_3 C6_3 1.3900
N1_3 C10_3 1.434(14)
C2_3 N3_3 1.3900
N3_3 C4_3 1.3900
C4_3 N9_3 1.348(12)
C4_3 C5_3 1.3900
C5_3 N7_3 1.360(12)
C5_3 C6_3 1.3900
C6_3 O6_3 1.309(9)
C10_3 C14_3 1.525(17)
C10_3 H10B_3 0.9900
C10_3 H10A_3 0.9900
C14_3 C15_3 1.3900
C14_3 C19_3 1.3900
C15_3 C16_3 1.3900
C15_3 H15_3 0.9500
C16_3 C17_3 1.3900
C16_3 H16_3 0.9500
C17_3 C18_3 1.3900
C17_3 H17_3 0.9500
C18_3 C19_3 1.3900
C18_3 H18_3 0.9500
C19_3 H19_3 0.9500
N9_3 C8_3 1.394(16)
N9_3 C13_3 1.455(15)
C13_3 H13A_3 0.9800
C13_3 H13B_3 0.9800
C13_3 H13C_3 0.9800
C8_3 N7_3 1.349(15)
N7_3 C12_3 1.474(14)
C12_3 H12A_3 0.9800
C12_3 H12C_3 0.9800
C12_3 H12B_3 0.9800
B_5 F2_5 1.360(17)
B_5 F4_5 1.381(19)
B_5 F3_5 1.398(18)
B_5 F1_5 1.426(18)

loop_
_geom_torsion_atom_site_label_1
_geom_torsion_atom_site_label_2
_geom_torsion_atom_site_label_3
_geom_torsion_atom_site_label_4
_geom_torsion
Pd_1 C19A_2 C21A_2 C20A_2 47(2)
C19A_2 C21A_2 C20A_2 Pd_1 -47(2)
Pd_1 C19B_2 C21B_2 C20B_2 -34(2)
C19B_2 C21B_2 C20B_2 Pd_1 34(3)
C6_4 N1_4 C2_4 O2_4 -179.6(10)
C10_4 N1_4 C2_4 O2_4 12.6(11)
C6_4 N1_4 C2_4 N3_4 0.0
C10_4 N1_4 C2_4 N3_4 -167.8(9)
O2_4 C2_4 N3_4 C4_4 179.6(10)
N1_4 C2_4 N3_4 C4_4 0.0
O2_4 C2_4 N3_4 C11_4 7.0(11)
N1_4 C2_4 N3_4 C11_4 -172.6(10)
C2_4 N3_4 C4_4 N9_4 164.9(11)
C11_4 N3_4 C4_4 N9_4 -22.8(13)
C2_4 N3_4 C4_4 C5_4 0.0
C11_4 N3_4 C4_4 C5_4 172.4(10)
N9_4 C4_4 C5_4 N7_4 4.6(9)
N3_4 C4_4 C5_4 N7_4 172.6(8)
N9_4 C4_4 C5_4 C6_4 -168.0(8)
N3_4 C4_4 C5_4 C6_4 0.0
N7_4 C5_4 C6_4 O6_4 8.7(12)
C4_4 C5_4 C6_4 O6_4 178.9(10)
N7_4 C5_4 C6_4 N1_4 -170.2(11)
C4_4 C5_4 C6_4 N1_4 0.0
C2_4 N1_4 C6_4 O6_4 -178.9(10)
C10_4 N1_4 C6_4 O6_4 -11.4(11)
C2_4 N1_4 C6_4 C5_4 0.0
C10_4 N1_4 C6_4 C5_4 167.5(9)
C2_4 N1_4 C10_4 C14_4 76.1(11)
C6_4 N1_4 C10_4 C14_4 -91.6(11)
N1_4 C10_4 C14_4 C19_4 -104.5(10)
N1_4 C10_4 C14_4 C15_4 73.8(12)
C15_4 C14_4 C19_4 C18_4 0.0
C10_4 C14_4 C19_4 C18_4 178.3(11)
C14_4 C19_4 C18_4 C17_4 0.0
C19_4 C18_4 C17_4 C16_4 0.0
C18_4 C17_4 C16_4 C15_4 0.0
C17_4 C16_4 C15_4 C14_4 0.0
C19_4 C14_4 C15_4 C16_4 0.0
C10_4 C14_4 C15_4 C16_4 -178.3(11)
N3_4 C4_4 N9_4 C8_4 -170.4(8)
C5_4 C4_4 N9_4 C8_4 -4.1(11)
N3_4 C4_4 N9_4 C13_4 6.1(19)
C5_4 C4_4 N9_4 C13_4 172.4(12)
C4_4 N9_4 C8_4 N7_4 2.0(14)
C13_4 N9_4 C8_4 N7_4 -174.8(12)
C4_4 N9_4 C8_4 Pd_1 177.1(8)
C13_4 N9_4 C8_4 Pd_1 0.3(18)
N9_4 C8_4 N7_4 C5_4 1.0(14)
Pd_1 C8_4 N7_4 C5_4 -174.0(8)
N9_4 C8_4 N7_4 C12_4 177.7(12)
Pd_1 C8_4 N7_4 C12_4 2.7(19)
C6_4 C5_4 N7_4 C8_4 167.7(8)
C4_4 C5_4 N7_4 C8_4 -3.5(11)
C6_4 C5_4 N7_4 C12_4 -9.0(17)
C4_4 C5_4 N7_4 C12_4 179.9(11)
C6_3 N1_3 C2_3 O2_3 178.6(10)
C10_3 N1_3 C2_3 O2_3 2.0(11)
C6_3 N1_3 C2_3 N3_3 0.0
C10_3 N1_3 C2_3 N3_3 -176.6(10)
O2_3 C2_3 N3_3 C4_3 -178.6(10)
N1_3 C2_3 N3_3 C4_3 0.0
O2_3 C2_3 N3_3 C11_3 -0.3(11)
N1_3 C2_3 N3_3 C11_3 178.3(10)
C2_3 N3_3 C4_3 N9_3 177.0(11)
C11_3 N3_3 C4_3 N9_3 -1.2(13)
C2_3 N3_3 C4_3 C5_3 0.0
C11_3 N3_3 C4_3 C5_3 -178.2(10)
N9_3 C4_3 C5_3 N7_3 2.8(9)
N3_3 C4_3 C5_3 N7_3 -179.5(8)
N9_3 C4_3 C5_3 C6_3 -177.7(9)
N3_3 C4_3 C5_3 C6_3 0.0
N7_3 C5_3 C6_3 O6_3 -2.5(12)
C4_3 C5_3 C6_3 O6_3 178.2(9)
N7_3 C5_3 C6_3 N1_3 179.3(11)
C4_3 C5_3 C6_3 N1_3 0.0
C2_3 N1_3 C6_3 O6_3 -178.3(9)
C10_3 N1_3 C6_3 O6_3 -1.9(11)
C2_3 N1_3 C6_3 C5_3 0.0
C10_3 N1_3 C6_3 C5_3 176.4(10)
C2_3 N1_3 C10_3 C14_3 -83.5(10)
C6_3 N1_3 C10_3 C14_3 100.0(11)
N1_3 C10_3 C14_3 C15_3 -42.0(13)
N1_3 C10_3 C14_3 C19_3 144.2(8)
C19_3 C14_3 C15_3 C16_3 0.0
C10_3 C14_3 C15_3 C16_3 -173.7(10)
C14_3 C15_3 C16_3 C17_3 0.0
C15_3 C16_3 C17_3 C18_3 0.0
C16_3 C17_3 C18_3 C19_3 0.0
C17_3 C18_3 C19_3 C14_3 0.0
C15_3 C14_3 C19_3 C18_3 0.0
C10_3 C14_3 C19_3 C18_3 173.9(10)
N3_3 C4_3 N9_3 C8_3 179.0(8)
C5_3 C4_3 N9_3 C8_3 -3.7(12)
N3_3 C4_3 N9_3 C13_3 3(2)
C5_3 C4_3 N9_3 C13_3 -180.0(12)
C4_3 N9_3 C8_3 N7_3 3.1(14)
C13_3 N9_3 C8_3 N7_3 179.7(12)
C4_3 N9_3 C8_3 Pd_1 -175.2(9)
C13_3 N9_3 C8_3 Pd_1 1.4(19)
N9_3 C8_3 N7_3 C5_3 -1.2(14)
Pd_1 C8_3 N7_3 C5_3 177.1(8)
N9_3 C8_3 N7_3 C12_3 179.6(12)
Pd_1 C8_3 N7_3 C12_3 -2.0(19)
C4_3 C5_3 N7_3 C8_3 -1.0(12)
C6_3 C5_3 N7_3 C8_3 179.7(8)
C4_3 C5_3 N7_3 C12_3 178.2(10)
C6_3 C5_3 N7_3 C12_3 -1.2(17)
